data_4340849
loop_
_publ_author_name
'Liu, Hsin-Kuan'
'Ramachandran, Eswaran'
'Chen, Yi-Hsin'
'Chang, Wen-Jung'
'Lii, Kwang-Hwa'

_publ_section_title
;
 High-temperature, high-pressure hydrothermal synthesis, characterization,
 and structural relationships of layered uranyl arsenates.
;
_journal_issue 17
_journal_name_full 'Inorganic chemistry'
_journal_page_first 9065
_journal_page_last 9072
_journal_paper_doi 10.1021/ic501091g
_journal_volume 53
_journal_year 2014
_chemical_formula_sum 'As4 Cs6 O28 U5'
_chemical_formula_weight 2735.29
_chemical_name_systematic
; 
 ? 
;
_space_group_IT_number 2
_symmetry_cell_setting triclinic
_symmetry_space_group_name_Hall '-P 1'
_symmetry_space_group_name_H-M 'P -1'
_atom_sites_solution_hydrogens none
_atom_sites_solution_primary direct
_atom_sites_solution_secondary difmap
_audit_creation_method SHELXL-97
_cell_angle_alpha 75.611(2)
_cell_angle_beta 73.136(2)
_cell_angle_gamma 86.329(2)
_cell_formula_units_Z 1
_cell_length_a 7.7628(3)
_cell_length_b 9.3324(4)
_cell_length_c 11.9336(4)
_cell_measurement_temperature 296(2)
_cell_volume 801.37(5)
_computing_molecular_graphics Diamond
_computing_structure_refinement 'SHELXL-97 (Sheldrick, 2008)'
_computing_structure_solution 'SHELXS-97 (Sheldrick, 2008)'
_diffrn_ambient_temperature 296(2)
_diffrn_measured_fraction_theta_full 0.992
_diffrn_measured_fraction_theta_max 0.992
_diffrn_measurement_device_type 'CCD area detector'
_diffrn_measurement_method 'phi and omega scans'
_diffrn_radiation_monochromator graphite
_diffrn_radiation_source 'fine-focus sealed tube'
_diffrn_radiation_type MoK\a
_diffrn_radiation_wavelength 0.71073
_diffrn_reflns_av_R_equivalents 0.0525
_diffrn_reflns_av_sigmaI/netI 0.0421
_diffrn_reflns_limit_h_max 10
_diffrn_reflns_limit_h_min -10
_diffrn_reflns_limit_k_max 12
_diffrn_reflns_limit_k_min -12
_diffrn_reflns_limit_l_max 15
_diffrn_reflns_limit_l_min -15
_diffrn_reflns_number 20652
_diffrn_reflns_theta_full 28.45
_diffrn_reflns_theta_max 28.45
_diffrn_reflns_theta_min 1.84
_exptl_absorpt_coefficient_mu 36.084
_exptl_absorpt_correction_T_max 0.746
_exptl_absorpt_correction_T_min 0.273
_exptl_absorpt_correction_type empirical
_exptl_absorpt_process_details 'SADABS program'
_exptl_crystal_colour 'greenish yellow'
_exptl_crystal_density_diffrn 5.668
_exptl_crystal_density_meas ?
_exptl_crystal_density_method 'not measured'
_exptl_crystal_description plate
_exptl_crystal_F_000 1146
_exptl_crystal_size_max 0.17
_exptl_crystal_size_mid 0.15
_exptl_crystal_size_min 0.02
_refine_diff_density_max 4.183
_refine_diff_density_min -2.937
_refine_diff_density_rms 0.526
_refine_ls_extinction_coef 0.00130(15)
_refine_ls_extinction_expression Fc^*^=kFc[1+0.001xFc^2^\l^3^/sin(2\q)]^-1/4^
_refine_ls_extinction_method SHELXL
_refine_ls_goodness_of_fit_ref 1.048
_refine_ls_hydrogen_treatment none
_refine_ls_matrix_type full
_refine_ls_number_parameters 197
_refine_ls_number_reflns 4023
_refine_ls_number_restraints 0
_refine_ls_restrained_S_all 1.048
_refine_ls_R_factor_all 0.0357
_refine_ls_R_factor_gt 0.0336
_refine_ls_shift/su_max 0.001
_refine_ls_shift/su_mean 0.000
_refine_ls_structure_factor_coef Fsqd
_refine_ls_weighting_details 'calc w=1/[\s^2^(Fo^2^)+(0.0669P)^2^+2.4568P] where P=(Fo^2^+2Fc^2^)/3'
_refine_ls_weighting_scheme calc
_refine_ls_wR_factor_gt 0.0973
_refine_ls_wR_factor_ref 0.0989
_reflns_number_gt 3790
_reflns_number_total 4023
_reflns_threshold_expression >2sigma(I)
_cod_data_source_file ic501091g_si_002.cif
_cod_data_source_block csuaso
_cod_depositor_comments
;Adding full bibliography for 4340845--4340849.cif.

The following automatic conversions were performed:

'_exptl_crystal_density_meas' value 'not measured' was changed to '?'
- the value is perceived as not measured.

Automatic conversion script
Id: cif_fix_values 3008 2015-01-20 13:52:24Z robertas 
;
_cod_original_sg_symbol_H-M P-1
_cod_database_code 4340849

loop_
_symmetry_equiv_pos_as_xyz
'x, y, z'
'-x, -y, -z'

loop_
_atom_site_label
_atom_site_type_symbol
_atom_site_fract_x
_atom_site_fract_y
_atom_site_fract_z
_atom_site_U_iso_or_equiv
_atom_site_adp_type
_atom_site_occupancy
_atom_site_symmetry_multiplicity
_atom_site_calc_flag
_atom_site_refinement_flags
Cs1 Cs 0.11980(8) 0.70177(6) 0.46871(6) 0.02210(15) Uani 1 1 d .
Cs2 Cs 0.06348(8) 0.62811(6) 0.12653(5) 0.02234(15) Uani 1 1 d .
Cs3 Cs 0.99297(8) 0.12409(7) 0.23403(6) 0.02941(17) Uani 1 1 d .
U1 U 0.55122(4) 1.01641(3) 0.15475(2) 0.00907(10) Uani 1 1 d .
U2 U 0.49056(4) 0.37545(3) 0.27815(2) 0.00779(10) Uani 1 1 d .
U3 U 0.5000 1.0000 0.5000 0.01001(12) Uani 1 2 d S
As1 As 0.60243(11) 0.68822(8) 0.00709(7) 0.00904(17) Uani 1 1 d .
As2 As 0.63493(11) 0.67666(8) 0.38420(7) 0.00835(17) Uani 1 1 d .
O1 O 0.8127(9) 0.6397(7) -0.0234(6) 0.0236(14) Uani 1 1 d .
O2 O 0.4632(8) 0.5773(6) 0.1235(5) 0.0158(12) Uani 1 1 d .
O3 O 0.5723(9) 0.8666(6) 0.0228(6) 0.0186(13) Uani 1 1 d .
O4 O 0.5198(10) 0.7219(6) -0.1154(6) 0.0208(14) Uani 1 1 d .
O5 O 0.8303(8) 0.5995(6) 0.3907(5) 0.0161(12) Uani 1 1 d .
O6 O 0.4852(8) 0.5694(6) 0.3664(5) 0.0129(11) Uani 1 1 d .
O7 O 0.6703(9) 0.8328(7) 0.2708(6) 0.0241(15) Uani 1 1 d .
O8 O 0.5225(8) 0.7422(6) 0.5088(5) 0.0141(12) Uani 1 1 d .
O9 O 0.7774(9) 1.0802(7) 0.0717(6) 0.0184(13) Uani 1 1 d .
O10 O 0.3254(9) 0.9474(7) 0.2347(6) 0.0188(13) Uani 1 1 d .
O11 O 0.2505(8) 0.3641(7) 0.3251(6) 0.0173(13) Uani 1 1 d .
O12 O 0.7319(8) 0.3907(7) 0.2305(6) 0.0175(13) Uani 1 1 d .
O13 O 0.2617(9) 0.9879(7) 0.5162(6) 0.0197(13) Uani 1 1 d .
O14 O 0.5459(9) 1.1191(6) 0.3103(5) 0.0127(12) Uani 1 1 d .

loop_
_atom_site_aniso_label
_atom_site_aniso_U_11
_atom_site_aniso_U_22
_atom_site_aniso_U_33
_atom_site_aniso_U_23
_atom_site_aniso_U_13
_atom_site_aniso_U_12
Cs1 0.0165(3) 0.0186(3) 0.0298(3) -0.0021(2) -0.0069(2) -0.0035(2)
Cs2 0.0171(3) 0.0252(3) 0.0224(3) -0.0038(2) -0.0035(2) 0.0000(2)
Cs3 0.0153(3) 0.0366(3) 0.0265(3) 0.0045(3) -0.0015(2) 0.0018(2)
U1 0.01301(17) 0.00648(15) 0.00724(16) -0.00090(11) -0.00260(12) -0.00081(11)
U2 0.00957(17) 0.00618(15) 0.00720(16) -0.00109(11) -0.00197(11) -0.00081(10)
U3 0.0122(2) 0.00755(19) 0.0090(2) 0.00186(15) -0.00364(16) -0.00292(15)
As1 0.0133(4) 0.0064(3) 0.0071(4) -0.0005(3) -0.0034(3) -0.0001(3)
As2 0.0094(4) 0.0069(3) 0.0087(4) -0.0016(3) -0.0030(3) 0.0003(3)
O1 0.016(3) 0.026(3) 0.023(3) 0.000(3) -0.004(3) 0.001(3)
O2 0.017(3) 0.013(3) 0.011(3) 0.004(2) -0.001(2) 0.004(2)
O3 0.033(4) 0.010(3) 0.019(3) -0.008(2) -0.014(3) 0.007(2)
O4 0.044(4) 0.007(2) 0.015(3) -0.001(2) -0.016(3) 0.003(3)
O5 0.015(3) 0.018(3) 0.017(3) -0.004(2) -0.008(2) 0.003(2)
O6 0.006(3) 0.015(3) 0.020(3) -0.010(2) -0.003(2) 0.004(2)
O7 0.023(4) 0.016(3) 0.025(4) 0.009(3) -0.007(3) -0.003(3)
O8 0.021(3) 0.008(2) 0.015(3) -0.007(2) -0.004(2) 0.001(2)
O9 0.020(3) 0.019(3) 0.016(3) -0.002(2) -0.004(3) -0.006(2)
O10 0.013(3) 0.024(3) 0.020(3) -0.003(3) -0.007(3) -0.004(2)
O11 0.008(3) 0.022(3) 0.017(3) -0.002(2) 0.003(2) -0.003(2)
O12 0.009(3) 0.015(3) 0.023(3) 0.000(2) 0.001(2) -0.001(2)
O13 0.016(3) 0.024(3) 0.014(3) 0.002(2) -0.002(2) -0.003(3)
O14 0.030(3) 0.004(2) 0.008(3) -0.002(2) -0.011(2) 0.005(2)

loop_
_atom_type_symbol
_atom_type_description
_atom_type_scat_dispersion_real
_atom_type_scat_dispersion_imag
_atom_type_scat_source
O O 0.0106 0.0060 'International Tables Vol C Tables 4.2.6.8 and 6.1.1.4'
U U -9.6767 9.6646 'International Tables Vol C Tables 4.2.6.8 and 6.1.1.4'
As As 0.0499 2.0058 'International Tables Vol C Tables 4.2.6.8 and 6.1.1.4'
Cs Cs -0.3680 2.1192 'International Tables Vol C Tables 4.2.6.8 and 6.1.1.4'

loop_
_geom_angle_atom_site_label_1
_geom_angle_atom_site_label_2
_geom_angle_atom_site_label_3
_geom_angle
_geom_angle_site_symmetry_1
_geom_angle_site_symmetry_3
O9 U1 O10 177.9(3) . .
O9 U1 O7 88.0(3) . .
O10 U1 O7 91.7(3) . .
O9 U1 O14 93.3(3) . .
O10 U1 O14 88.7(3) . .
O7 U1 O14 79.1(2) . .
O9 U1 O3 88.3(3) . .
O10 U1 O3 89.6(3) . .
O7 U1 O3 88.9(2) . .
O14 U1 O3 167.8(2) . .
O9 U1 O4 84.0(3) . 2_675
O10 U1 O4 97.4(3) . 2_675
O7 U1 O4 144.4(2) . 2_675
O14 U1 O4 66.86(19) . 2_675
O3 U1 O4 125.3(2) . 2_675
O9 U1 O3 92.9(3) . 2_675
O10 U1 O3 86.5(3) . 2_675
O7 U1 O3 155.0(2) . 2_675
O14 U1 O3 125.79(18) . 2_675
O3 U1 O3 66.1(2) . 2_675
O4 U1 O3 60.4(2) 2_675 2_675
O11 U2 O12 178.9(3) . .
O11 U2 O6 91.3(3) . .
O12 U2 O6 87.8(3) . .
O11 U2 O2 87.1(2) . .
O12 U2 O2 92.1(2) . .
O6 U2 O2 78.6(2) . .
O11 U2 O14 97.2(3) . 1_545
O12 U2 O14 83.9(2) . 1_545
O6 U2 O14 140.94(19) . 1_545
O2 U2 O14 139.7(2) . 1_545
O11 U2 O4 86.9(3) . 2_665
O12 U2 O4 93.6(3) . 2_665
O6 U2 O4 152.1(2) . 2_665
O2 U2 O4 73.5(2) . 2_665
O14 U2 O4 66.74(19) 1_545 2_665
O11 U2 O8 86.8(3) . 2_666
O12 U2 O8 93.6(2) . 2_666
O6 U2 O8 74.97(19) . 2_666
O2 U2 O8 152.7(2) . 2_666
O14 U2 O8 67.59(18) 1_545 2_666
O4 U2 O8 132.59(19) 2_665 2_666
O13 U3 O13 180.0 . 2_676
O13 U3 O14 90.0(3) . .
O13 U3 O14 90.0(3) 2_676 .
O13 U3 O14 90.0(3) . 2_676
O13 U3 O14 90.0(3) 2_676 2_676
O14 U3 O14 180.0(3) . 2_676
O13 U3 O8 88.8(3) . .
O13 U3 O8 91.2(3) 2_676 .
O14 U3 O8 107.97(19) . .
O14 U3 O8 72.03(19) 2_676 .
O13 U3 O8 91.2(3) . 2_676
O13 U3 O8 88.8(3) 2_676 2_676
O14 U3 O8 72.03(19) . 2_676
O14 U3 O8 107.97(19) 2_676 2_676
O8 U3 O8 179.999(1) . 2_676
O1 As1 O2 115.8(3) . .
O1 As1 O3 112.8(4) . .
O2 As1 O3 109.3(3) . .
O1 As1 O4 113.1(3) . .
O2 As1 O4 109.8(3) . .
O3 As1 O4 93.9(3) . .
O5 As2 O6 115.8(3) . .
O5 As2 O7 109.3(3) . .
O6 As2 O7 108.9(3) . .
O5 As2 O8 114.2(3) . .
O6 As2 O8 105.1(3) . .
O7 As2 O8 102.5(3) . .
As1 O2 U2 136.2(3) . .
As1 O3 U1 144.1(3) . .
As1 O3 U1 100.5(3) . 2_675
U1 O3 U1 113.9(2) . 2_675
As1 O4 U2 142.6(3) . 2_665
As1 O4 U1 105.2(3) . 2_675
U2 O4 U1 110.4(2) 2_665 2_675
As2 O6 U2 137.3(3) . .
As2 O7 U1 147.8(4) . .
As2 O8 U3 121.6(3) . .
As2 O8 U2 126.5(3) . 2_666
U3 O8 U2 104.4(2) . 2_666
U3 O14 U1 126.0(2) . .
U3 O14 U2 115.0(2) . 1_565
U1 O14 U2 115.9(2) . 1_565

loop_
_geom_bond_atom_site_label_1
_geom_bond_atom_site_label_2
_geom_bond_distance
_geom_bond_site_symmetry_2
U1 O9 1.803(6) .
U1 O10 1.807(6) .
U1 O7 2.251(6) .
U1 O14 2.280(5) .
U1 O3 2.319(6) .
U1 O4 2.428(6) 2_675
U1 O3 2.549(6) 2_675
U2 O11 1.786(6) .
U2 O12 1.797(6) .
U2 O6 2.303(6) .
U2 O2 2.334(5) .
U2 O14 2.359(5) 1_545
U2 O4 2.362(6) 2_665
U2 O8 2.481(6) 2_666
U3 O13 1.811(7) .
U3 O13 1.811(7) 2_676
U3 O14 2.196(5) .
U3 O14 2.196(5) 2_676
U3 O8 2.379(5) .
U3 O8 2.379(5) 2_676
As1 O1 1.626(7) .
As1 O2 1.651(6) .
As1 O3 1.714(6) .
As1 O4 1.714(6) .
As2 O5 1.651(6) .
As2 O6 1.672(6) .
As2 O7 1.699(6) .
As2 O8 1.725(6) .
O3 U1 2.549(6) 2_675
O4 U2 2.362(6) 2_665
O4 U1 2.428(6) 2_675
O8 U2 2.482(6) 2_666
O14 U2 2.359(5) 1_565
